data_1502666
loop_
_publ_author_name
'Beer, Michael L.'
'Lemon, Jennifer'
'Valliant, John F.'

_publ_contact_author 'John F. Valliant'
_publ_section_title
;
 Preparation and evaluation of carborane analogues of tamoxifen.
;
_journal_issue 22
_journal_name_full 'Journal of medicinal chemistry'
_journal_page_first 8012
_journal_page_last 8020
_journal_paper_doi 10.1021/jm100758j
_journal_volume 53
_journal_year 2010
_chemical_formula_moiety 'C19 H28 B10 O'
_chemical_formula_sum 'C19 H28 B10 O'
_chemical_formula_weight 380.51
_chemical_name_systematic
;

 ?

;
_space_group_IT_number 5
_symmetry_cell_setting monoclinic
_symmetry_space_group_name_Hall 'C 2y'
_symmetry_space_group_name_H-M 'C 1 2 1'
_atom_sites_solution_hydrogens geom
_atom_sites_solution_primary direct
_atom_sites_solution_secondary difmap
_audit_creation_method SHELXL-97
_cell_angle_alpha 90.00
_cell_angle_beta 131.621(2)
_cell_angle_gamma 90.00
_cell_formula_units_Z 4
_cell_length_a 24.701(3)
_cell_length_b 6.5249(9)
_cell_length_c 18.081(4)
_cell_measurement_reflns_used 4482
_cell_measurement_temperature 173(2)
_cell_measurement_theta_max 30.27
_cell_measurement_theta_min 2.26
_cell_volume 2178.5(6)
_computing_cell_refinement 'Bruker APEX2'
_computing_data_collection 'Bruker APEX2'
_computing_data_reduction 'Bruker APEX2'
_computing_molecular_graphics 'Bruker SHELXTL'
_computing_publication_material 'Bruker SHELXTL'
_computing_structure_refinement 'SHELXL-97 (Sheldrick, 1997)'
_computing_structure_solution 'SHELXS-97 (Sheldrick, 1990)'
_diffrn_ambient_temperature 173(2)
_diffrn_measured_fraction_theta_full 0.990
_diffrn_measured_fraction_theta_max 0.990
_diffrn_measurement_device_type 'CCD area detector'
_diffrn_measurement_method 'phi and omega scans'
_diffrn_radiation_monochromator graphite
_diffrn_radiation_source 'fine-focus sealed tube'
_diffrn_radiation_type MoK\a
_diffrn_radiation_wavelength 0.71073
_diffrn_reflns_av_R_equivalents 0.0324
_diffrn_reflns_av_sigmaI/netI 0.0287
_diffrn_reflns_limit_h_max 35
_diffrn_reflns_limit_h_min -32
_diffrn_reflns_limit_k_max 5
_diffrn_reflns_limit_k_min -9
_diffrn_reflns_limit_l_max 25
_diffrn_reflns_limit_l_min -25
_diffrn_reflns_number 16753
_diffrn_reflns_theta_full 30.64
_diffrn_reflns_theta_max 30.64
_diffrn_reflns_theta_min 2.21
_exptl_absorpt_coefficient_mu 0.061
_exptl_absorpt_correction_T_max 1.000
_exptl_absorpt_correction_T_min 0.864
_exptl_absorpt_correction_type numerical
_exptl_absorpt_process_details 'Face correction, APEX2'
_exptl_crystal_colour colourless
_exptl_crystal_density_diffrn 1.160
_exptl_crystal_density_method 'not measured'
_exptl_crystal_description rod
_exptl_crystal_F_000 800
_exptl_crystal_size_max 0.55
_exptl_crystal_size_mid 0.20
_exptl_crystal_size_min 0.07
_refine_diff_density_max 0.257
_refine_diff_density_min -0.184
_refine_diff_density_rms 0.040
_refine_ls_extinction_method none
_refine_ls_goodness_of_fit_ref 1.085
_refine_ls_hydrogen_treatment constr
_refine_ls_matrix_type full
_refine_ls_number_parameters 282
_refine_ls_number_reflns 3603
_refine_ls_number_restraints 1
_refine_ls_restrained_S_all 1.085
_refine_ls_R_factor_all 0.0458
_refine_ls_R_factor_gt 0.0389
_refine_ls_shift/su_max 0.003
_refine_ls_shift/su_mean 0.000
_refine_ls_structure_factor_coef Fsqd
_refine_ls_weighting_details 'calc w=1/[\s^2^(Fo^2^)+(0.0632P)^2^+0.2345P] where P=(Fo^2^+2Fc^2^)/3'
_refine_ls_weighting_scheme calc
_refine_ls_wR_factor_gt 0.1004
_refine_ls_wR_factor_ref 0.1047
_reflns_number_gt 3210
_reflns_number_total 3603
_reflns_threshold_expression >2sigma(I)
_cod_data_source_file jm100758j_si_001.cif
_cod_data_source_block beer01
_cod_depositor_comments
;
The following automatic conversions were performed:

'_symmetry_cell_setting' value 'Monoclinic' changed to 'monoclinic'
according to /home/saulius/struct/CIF-dictionaries/cif_core.dic
dictionary named 'cif_core.dic' version 2.4.2 from 2011-04-26.

Automatic conversion script
Id: cif_fix_values 1715 2011-07-08 13:25:40Z adriana 
;
_cod_original_sg_symbol_Hall C2y
_cod_original_sg_symbol_H-M C2
_cod_database_code 1502666

loop_
_symmetry_equiv_pos_as_xyz
'x, y, z'
'-x, y, -z'
'x+1/2, y+1/2, z'
'-x+1/2, y+1/2, -z'

loop_
_atom_site_label
_atom_site_type_symbol
_atom_site_fract_x
_atom_site_fract_y
_atom_site_fract_z
_atom_site_U_iso_or_equiv
_atom_site_adp_type
_atom_site_occupancy
_atom_site_symmetry_multiplicity
_atom_site_calc_flag
_atom_site_refinement_flags
C1 C 0.89530(8) 0.0956(2) 0.24039(11) 0.0170(3) Uani 1 1 d .
C2 C 0.82314(8) 0.0066(2) 0.12924(11) 0.0176(3) Uani 1 1 d .
H2 H 0.8305 -0.0243 0.0843 0.021(5) Uiso 1 1 d R
B3 B 0.86617(9) -0.1569(3) 0.22744(13) 0.0194(3) Uani 1 1 d .
H3 H 0.8983 -0.2946 0.2395 0.040(7) Uiso 1 1 calc R
B4 B 0.89214(10) 0.0008(3) 0.32631(13) 0.0205(3) Uani 1 1 d .
H4 H 0.9414 -0.0345 0.4048 0.025(5) Uiso 1 1 calc R
B5 B 0.86560(9) 0.2592(3) 0.28127(14) 0.0196(3) Uani 1 1 d .
H5 H 0.8975 0.3942 0.3304 0.030(5) Uiso 1 1 calc R
B6 B 0.82359(9) 0.2593(3) 0.15496(13) 0.0185(3) Uani 1 1 d .
H6 H 0.8280 0.3920 0.1200 0.039(6) Uiso 1 1 calc R
B7 B 0.74390(9) 0.1067(3) 0.08838(13) 0.0194(3) Uani 1 1 d .
H7 H 0.6954 0.1404 0.0092 0.013(4) Uiso 1 1 calc R
B8 B 0.76991(9) -0.1503(3) 0.13285(13) 0.0194(3) Uani 1 1 d .
H8 H 0.7385 -0.2847 0.0830 0.045(7) Uiso 1 1 calc R
B9 B 0.81216(10) -0.1514(3) 0.25943(14) 0.0212(3) Uani 1 1 d .
H9 H 0.8084 -0.2866 0.2940 0.032(6) Uiso 1 1 calc R
B10 B 0.81179(9) 0.1067(3) 0.29276(14) 0.0209(3) Uani 1 1 d .
H10 H 0.8078 0.1417 0.3496 0.029(5) Uiso 1 1 calc R
B11 B 0.76926(9) 0.2656(3) 0.18615(14) 0.0209(3) Uani 1 1 d .
H11 H 0.7371 0.4049 0.1723 0.027(5) Uiso 1 1 calc R
B12 B 0.73610(9) 0.0120(3) 0.17311(14) 0.0204(3) Uani 1 1 d .
H12 H 0.6822 -0.0157 0.1510 0.033(6) Uiso 1 1 calc R
O1' O 0.91467(7) -0.1662(2) -0.08001(9) 0.0280(3) Uani 1 1 d .
C1' C 0.96388(8) 0.1216(2) 0.25617(11) 0.0183(3) Uani 1 1 d .
C2' C 0.95596(8) 0.0541(2) 0.17008(11) 0.0181(3) Uani 1 1 d .
C3' C 0.93006(8) 0.1871(3) 0.09252(12) 0.0205(3) Uani 1 1 d .
H3'A H 0.9213 0.3264 0.0971 0.025 Uiso 1 1 calc R
C4' C 0.91662(8) 0.1210(3) 0.00821(12) 0.0213(3) Uani 1 1 d .
H4'A H 0.8994 0.2149 -0.0435 0.026 Uiso 1 1 calc R
C5' C 0.92856(8) -0.0834(3) 0.00018(12) 0.0212(3) Uani 1 1 d .
C6' C 0.95634(9) -0.2179(3) 0.07845(13) 0.0237(3) Uani 1 1 d .
H6'A H 0.9659 -0.3564 0.0743 0.028 Uiso 1 1 calc R
C7' C 0.97003(9) -0.1500(3) 0.16211(12) 0.0210(3) Uani 1 1 d .
H7'A H 0.9892 -0.2427 0.2150 0.025 Uiso 1 1 calc R
C8' C 0.88558(10) -0.0322(4) -0.16182(14) 0.0326(4) Uani 1 1 d .
H8'A H 0.8780 -0.1091 -0.2146 0.049 Uiso 1 1 calc R
H8'B H 0.9196 0.0803 -0.1400 0.049 Uiso 1 1 calc R
H8'C H 0.8393 0.0238 -0.1867 0.049 Uiso 1 1 calc R
C9' C 1.02742(8) 0.1959(3) 0.33948(12) 0.0208(3) Uani 1 1 d .
C10' C 1.09156(8) 0.2066(3) 0.34630(12) 0.0221(3) Uani 1 1 d .
C11' C 1.14814(9) 0.0673(3) 0.40594(14) 0.0294(4) Uani 1 1 d .
H11A H 1.1445 -0.0381 0.4387 0.035 Uiso 1 1 calc R
C12' C 1.21008(10) 0.0805(4) 0.41822(15) 0.0354(4) Uani 1 1 d .
H12A H 1.2479 -0.0168 0.4582 0.042 Uiso 1 1 calc R
C13' C 1.21630(9) 0.2360(3) 0.37187(14) 0.0324(4) Uani 1 1 d .
H13A H 1.2585 0.2459 0.3803 0.039 Uiso 1 1 calc R
C14' C 1.16092(10) 0.3763(3) 0.31342(14) 0.0312(4) Uani 1 1 d .
H14A H 1.1652 0.4831 0.2819 0.037 Uiso 1 1 calc R
C15' C 1.09862(9) 0.3621(3) 0.30034(13) 0.0263(3) Uani 1 1 d .
H15A H 1.0608 0.4592 0.2598 0.032 Uiso 1 1 calc R
C16' C 1.04539(9) 0.2702(3) 0.43262(13) 0.0262(3) Uani 1 1 d .
H16A H 1.0871 0.1912 0.4897 0.031 Uiso 1 1 calc R
H16C H 1.0036 0.2437 0.4276 0.031 Uiso 1 1 calc R
C17' C 1.06375(12) 0.4993(4) 0.45160(16) 0.0388(5) Uani 1 1 d .
H17D H 1.0750 0.5395 0.5127 0.058 Uiso 1 1 calc R
H17A H 1.0222 0.5787 0.3961 0.058 Uiso 1 1 calc R
H17B H 1.1058 0.5262 0.4581 0.058 Uiso 1 1 calc R

loop_
_atom_site_aniso_label
_atom_site_aniso_U_11
_atom_site_aniso_U_22
_atom_site_aniso_U_33
_atom_site_aniso_U_23
_atom_site_aniso_U_13
_atom_site_aniso_U_12
C1 0.0171(6) 0.0172(6) 0.0178(7) 0.0000(5) 0.0120(6) -0.0003(5)
C2 0.0165(7) 0.0183(6) 0.0186(7) -0.0003(5) 0.0120(6) -0.0008(5)
B3 0.0201(7) 0.0174(7) 0.0231(8) 0.0013(6) 0.0153(7) 0.0004(6)
B4 0.0208(8) 0.0222(8) 0.0212(8) 0.0007(6) 0.0151(7) -0.0018(7)
B5 0.0189(7) 0.0206(7) 0.0218(8) -0.0032(6) 0.0146(7) -0.0022(6)
B6 0.0179(7) 0.0164(7) 0.0216(8) -0.0001(6) 0.0133(7) 0.0006(6)
B7 0.0163(7) 0.0208(8) 0.0203(8) -0.0015(6) 0.0118(7) -0.0019(6)
B8 0.0196(7) 0.0193(7) 0.0205(8) -0.0031(6) 0.0138(7) -0.0031(6)
B9 0.0227(8) 0.0221(8) 0.0241(9) -0.0011(7) 0.0178(7) -0.0037(7)
B10 0.0202(8) 0.0239(8) 0.0228(8) -0.0050(7) 0.0162(7) -0.0046(6)
B11 0.0189(7) 0.0200(7) 0.0255(9) -0.0037(7) 0.0155(7) -0.0025(6)
B12 0.0199(8) 0.0202(7) 0.0247(9) -0.0035(6) 0.0163(7) -0.0032(6)
O1' 0.0310(6) 0.0362(7) 0.0252(6) -0.0032(5) 0.0222(6) -0.0033(5)
C1' 0.0181(6) 0.0205(6) 0.0201(7) 0.0040(5) 0.0143(6) 0.0034(5)
C2' 0.0153(6) 0.0212(7) 0.0200(7) 0.0021(5) 0.0127(6) 0.0014(5)
C3' 0.0202(7) 0.0203(7) 0.0238(8) 0.0051(6) 0.0158(7) 0.0028(6)
C4' 0.0182(7) 0.0264(7) 0.0210(7) 0.0073(6) 0.0138(6) 0.0043(6)
C5' 0.0172(7) 0.0298(8) 0.0220(8) -0.0006(6) 0.0153(6) -0.0019(6)
C6' 0.0278(8) 0.0202(7) 0.0322(9) 0.0013(6) 0.0238(8) 0.0015(6)
C7' 0.0226(7) 0.0210(7) 0.0243(8) 0.0058(6) 0.0177(7) 0.0044(6)
C8' 0.0287(9) 0.0509(12) 0.0236(9) 0.0020(8) 0.0196(8) -0.0011(8)
C9' 0.0183(7) 0.0247(7) 0.0219(8) 0.0037(6) 0.0144(6) 0.0016(6)
C10' 0.0170(7) 0.0287(8) 0.0204(7) -0.0002(6) 0.0123(6) -0.0014(6)
C11' 0.0204(7) 0.0383(10) 0.0287(9) 0.0082(7) 0.0160(7) 0.0042(7)
C12' 0.0199(8) 0.0507(12) 0.0326(10) 0.0071(9) 0.0162(8) 0.0077(8)
C13' 0.0201(8) 0.0480(12) 0.0324(10) -0.0089(8) 0.0188(8) -0.0069(8)
C14' 0.0336(9) 0.0353(10) 0.0363(10) -0.0037(8) 0.0281(9) -0.0084(8)
C15' 0.0269(8) 0.0269(8) 0.0307(9) 0.0030(7) 0.0215(8) 0.0011(7)
C16' 0.0187(7) 0.0396(9) 0.0188(8) -0.0008(7) 0.0118(7) -0.0036(7)
C17' 0.0394(11) 0.0479(12) 0.0347(10) -0.0149(9) 0.0269(9) -0.0164(10)

loop_
_atom_type_symbol
_atom_type_description
_atom_type_scat_dispersion_real
_atom_type_scat_dispersion_imag
_atom_type_scat_source
C C 0.0033 0.0000 'International Tables Vol C Tables 4.2.6.8 and 6.1.1.4'
H H 0.0000 0.0000 'International Tables Vol C Tables 4.2.6.8 and 6.1.1.4'
B B 0.0013 0.0000 'International Tables Vol C Tables 4.2.6.8 and 6.1.1.4'
O O 0.0106 0.0000 'International Tables Vol C Tables 4.2.6.8 and 6.1.1.4'

loop_
_geom_angle_atom_site_label_1
_geom_angle_atom_site_label_2
_geom_angle_atom_site_label_3
_geom_angle
C1' C1 C2 115.30(12)
C1' C1 B5 126.03(12)
C2 C1 B5 108.32(12)
C1' C1 B4 125.46(12)
C2 C1 B4 107.99(11)
B5 C1 B4 63.01(10)
C1' C1 B6 116.48(12)
C2 C1 B6 60.15(9)
B5 C1 B6 61.72(10)
B4 C1 B6 113.07(12)
C1' C1 B3 115.82(12)
C2 C1 B3 59.79(10)
B5 C1 B3 112.82(12)
B4 C1 B3 61.40(10)
B6 C1 B3 111.92(11)
C1 C2 B7 112.96(12)
C1 C2 B8 113.39(12)
B7 C2 B8 63.35(10)
C1 C2 B3 62.39(10)
B7 C2 B3 115.76(12)
B8 C2 B3 63.07(10)
C1 C2 B6 61.93(10)
B7 C2 B6 62.93(10)
B8 C2 B6 115.79(12)
B3 C2 B6 115.62(12)
C1 C2 H2 116.0
B7 C2 H2 121.4
B8 C2 H2 119.3
B3 C2 H2 114.2
B6 C2 H2 117.4
C2 B3 C1 57.82(9)
C2 B3 B9 104.08(12)
C1 B3 B9 105.60(12)
C2 B3 B4 104.15(12)
C1 B3 B4 58.50(10)
B9 B3 B4 60.37(10)
C2 B3 B8 58.32(9)
C1 B3 B8 105.87(12)
B9 B3 B8 59.95(10)
B4 B3 B8 108.19(12)
C2 B3 H3 125.1
C1 B3 H3 123.6
B9 B3 H3 122.9
B4 B3 H3 122.3
B8 B3 H3 121.8
C1 B4 B3 60.09(10)
C1 B4 B9 106.38(12)
B3 B4 B9 59.79(10)
C1 B4 B10 105.12(12)
B3 B4 B10 107.82(12)
B9 B4 B10 60.25(10)
C1 B4 B5 58.35(9)
B3 B4 B5 108.00(12)
B9 B4 B5 108.00(12)
B10 B4 B5 59.60(10)
C1 B4 H4 123.7
B3 B4 H4 121.3
B9 B4 H4 121.8
B10 B4 H4 122.5
B5 B4 H4 122.0
C1 B5 B6 59.82(9)
C1 B5 B10 105.57(12)
B6 B5 B10 107.88(12)
C1 B5 B11 106.10(12)
B6 B5 B11 59.58(10)
B10 B5 B11 60.30(10)
C1 B5 B4 58.64(10)
B6 B5 B4 108.02(12)
B10 B5 B4 59.87(10)
B11 B5 B4 108.09(12)
C1 B5 H5 123.6
B6 B5 H5 121.5
B10 B5 H5 122.2
B11 B5 H5 122.0
B4 B5 H5 121.7
C2 B6 C1 57.92(9)
C2 B6 B11 103.88(12)
C1 B6 B11 105.78(12)
C2 B6 B5 104.02(12)
C1 B6 B5 58.46(9)
B11 B6 B5 60.53(10)
C2 B6 B7 58.16(10)
C1 B6 B7 105.86(12)
B11 B6 B7 59.74(10)
B5 B6 B7 108.01(12)
C2 B6 H6 125.2
C1 B6 H6 123.5
B11 B6 H6 122.9
B5 B6 H6 122.3
B7 B6 H6 122.0
C2 B7 B11 104.50(12)
C2 B7 B12 104.17(12)
B11 B7 B12 60.71(11)
C2 B7 B6 58.91(9)
B11 B7 B6 59.80(10)
B12 B7 B6 108.41(13)
C2 B7 B8 58.43(9)
B11 B7 B8 108.56(13)
B12 B7 B8 59.84(10)
B6 B7 B8 108.39(12)
C2 B7 H7 125.2
B11 B7 H7 122.1
B12 B7 H7 122.3
B6 B7 H7 121.2
B8 B7 H7 121.3
C2 B8 B9 104.13(12)
C2 B8 B12 104.03(12)
B9 B8 B12 60.54(10)
C2 B8 B3 58.62(9)
B9 B8 B3 59.73(10)
B12 B8 B3 108.16(12)
C2 B8 B7 58.22(10)
B9 B8 B7 108.17(13)
B12 B8 B7 59.86(10)
B3 B8 B7 107.85(12)
C2 B8 H8 125.4
B9 B8 H8 122.3
B12 B8 H8 122.3
B3 B8 H8 121.5
B7 B8 H8 121.6
B3 B9 B8 60.32(10)
B3 B9 B4 59.83(10)
B8 B9 B4 108.06(12)
B3 B9 B10 107.60(12)
B8 B9 B10 107.46(13)
B4 B9 B10 59.94(10)
B3 B9 B12 108.00(12)
B8 B9 B12 59.75(10)
B4 B9 B12 107.94(13)
B10 B9 B12 59.77(10)
B3 B9 H9 121.7
B8 B9 H9 121.8
B4 B9 H9 121.7
B10 B9 H9 122.1
B12 B9 H9 121.8
B5 B10 B12 108.32(13)
B5 B10 B4 60.53(10)
B12 B10 B4 108.13(13)
B5 B10 B11 59.99(10)
B12 B10 B11 60.14(10)
B4 B10 B11 108.36(12)
B5 B10 B9 108.39(12)
B12 B10 B9 60.13(10)
B4 B10 B9 59.81(10)
B11 B10 B9 108.24(13)
B5 B10 H10 121.4
B12 B10 H10 121.6
B4 B10 H10 121.5
B11 B10 H10 121.6
B9 B10 H10 121.6
B7 B11 B6 60.45(10)
B7 B11 B5 108.06(12)
B6 B11 B5 59.88(10)
B7 B11 B12 59.93(10)
B6 B11 B12 108.31(12)
B5 B11 B12 107.79(13)
B7 B11 B10 107.57(13)
B6 B11 B10 107.64(12)
B5 B11 B10 59.71(10)
B12 B11 B10 59.76(10)
B7 B11 H11 121.7
B6 B11 H11 121.5
B5 B11 H11 121.9
B12 B11 H11 121.7
B10 B11 H11 122.2
B7 B12 B8 60.29(10)
B7 B12 B10 107.38(12)
B8 B12 B10 107.69(12)
B7 B12 B11 59.36(10)
B8 B12 B11 107.84(12)
B10 B12 B11 60.10(11)
B7 B12 B9 107.85(12)
B8 B12 B9 59.71(10)
B10 B12 B9 60.10(10)
B11 B12 B9 108.18(12)
B7 B12 H12 122.1
B8 B12 H12 121.8
B10 B12 H12 121.9
B11 B12 H12 121.8
B9 B12 H12 121.7
C5' O1' C8' 117.13(15)
C9' C1' C2' 121.08(13)
C9' C1' C1 124.76(14)
C2' C1' C1 114.15(13)
C3' C2' C7' 117.80(14)
C3' C2' C1' 121.22(14)
C7' C2' C1' 120.85(14)
C2' C3' C4' 121.62(15)
C2' C3' H3'A 119.2
C4' C3' H3'A 119.2
C5' C4' C3' 119.76(15)
C5' C4' H4'A 120.1
C3' C4' H4'A 120.1
O1' C5' C4' 124.75(15)
O1' C5' C6' 115.88(15)
C4' C5' C6' 119.37(15)
C7' C6' C5' 120.30(15)
C7' C6' H6'A 119.9
C5' C6' H6'A 119.9
C6' C7' C2' 121.09(15)
C6' C7' H7'A 119.5
C2' C7' H7'A 119.5
O1' C8' H8'A 109.5
O1' C8' H8'B 109.5
H8'A C8' H8'B 109.5
O1' C8' H8'C 109.5
H8'A C8' H8'C 109.5
H8'B C8' H8'C 109.5
C1' C9' C10' 119.16(14)
C1' C9' C16' 128.50(14)
C10' C9' C16' 112.33(13)
C11' C10' C15' 118.55(15)
C11' C10' C9' 119.54(15)
C15' C10' C9' 121.73(15)
C10' C11' C12' 120.89(18)
C10' C11' H11A 119.6
C12' C11' H11A 119.6
C13' C12' C11' 119.89(17)
C13' C12' H12A 120.1
C11' C12' H12A 120.1
C14' C13' C12' 119.75(16)
C14' C13' H13A 120.1
C12' C13' H13A 120.1
C13' C14' C15' 120.39(17)
C13' C14' H14A 119.8
C15' C14' H14A 119.8
C10' C15' C14' 120.51(16)
C10' C15' H15A 119.7
C14' C15' H15A 119.7
C9' C16' C17' 112.78(16)
C9' C16' H16A 109.0
C17' C16' H16A 109.0
C9' C16' H16C 109.0
C17' C16' H16C 109.0
H16A C16' H16C 107.8
C16' C17' H17D 109.5
C16' C17' H17A 109.5
H17D C17' H17A 109.5
C16' C17' H17B 109.5
H17D C17' H17B 109.5
H17A C17' H17B 109.5

loop_
_geom_bond_atom_site_label_1
_geom_bond_atom_site_label_2
_geom_bond_distance
C1 C1' 1.529(2)
C1 C2 1.672(2)
C1 B5 1.716(2)
C1 B4 1.722(2)
C1 B6 1.741(2)
C1 B3 1.750(2)
C2 B7 1.698(2)
C2 B8 1.702(2)
C2 B3 1.707(2)
C2 B6 1.711(2)
C2 H2 0.9630
B3 B9 1.772(2)
B3 B4 1.773(3)
B3 B8 1.783(2)
B3 H3 1.1200
B4 B9 1.782(3)
B4 B10 1.785(3)
B4 B5 1.797(3)
B4 H4 1.1200
B5 B6 1.773(3)
B5 B10 1.780(3)
B5 B11 1.785(3)
B5 H5 1.1200
B6 B11 1.768(2)
B6 B7 1.780(2)
B6 H6 1.1200
B7 B11 1.767(3)
B7 B12 1.777(3)
B7 B8 1.785(3)
B7 H7 1.1200
B8 B9 1.776(3)
B8 B12 1.777(2)
B8 H8 1.1200
B9 B10 1.790(3)
B9 B12 1.791(3)
B9 H9 1.1200
B10 B12 1.784(3)
B10 B11 1.790(3)
B10 H10 1.1200
B11 B12 1.791(3)
B11 H11 1.1200
B12 H12 1.1200
O1' C5' 1.361(2)
O1' C8' 1.434(2)
C1' C9' 1.352(2)
C1' C2' 1.500(2)
C2' C3' 1.392(2)
C2' C7' 1.408(2)
C3' C4' 1.396(2)
C3' H3'A 0.9500
C4' C5' 1.394(2)
C4' H4'A 0.9500
C5' C6' 1.398(2)
C6' C7' 1.385(2)
C6' H6'A 0.9500
C7' H7'A 0.9500
C8' H8'A 0.9800
C8' H8'B 0.9800
C8' H8'C 0.9800
C9' C10' 1.507(2)
C9' C16' 1.508(2)
C10' C11' 1.393(2)
C10' C15' 1.394(2)
C11' C12' 1.395(2)
C11' H11A 0.9500
C12' C13' 1.388(3)
C12' H12A 0.9500
C13' C14' 1.380(3)
C13' H13A 0.9500
C14' C15' 1.396(2)
C14' H14A 0.9500
C15' H15A 0.9500
C16' C17' 1.534(3)
C16' H16A 0.9900
C16' H16C 0.9900
C17' H17D 0.9800
C17' H17A 0.9800
C17' H17B 0.9800

loop_
_geom_torsion_atom_site_label_1
_geom_torsion_atom_site_label_2
_geom_torsion_atom_site_label_3
_geom_torsion_atom_site_label_4
_geom_torsion
C1' C1 C2 B7 -145.49(13)
B5 C1 C2 B7 1.87(16)
B4 C1 C2 B7 68.60(15)
B6 C1 C2 B7 -38.19(12)
B3 C1 C2 B7 108.12(13)
C1' C1 C2 B8 144.85(13)
B5 C1 C2 B8 -67.79(15)
B4 C1 C2 B8 -1.07(16)
B6 C1 C2 B8 -107.85(13)
B3 C1 C2 B8 38.46(12)
C1' C1 C2 B3 106.39(14)
B5 C1 C2 B3 -106.25(13)
B4 C1 C2 B3 -39.53(11)
B6 C1 C2 B3 -146.31(12)
C1' C1 C2 B6 -107.30(14)
B5 C1 C2 B6 40.06(12)
B4 C1 C2 B6 106.78(12)
B3 C1 C2 B6 146.31(12)
B7 C2 B3 C1 -103.67(13)
B8 C2 B3 C1 -140.18(12)
B6 C2 B3 C1 -32.88(11)
C1 C2 B3 B9 99.78(13)
B7 C2 B3 B9 -3.90(17)
B8 C2 B3 B9 -40.41(11)
B6 C2 B3 B9 66.90(15)
C1 C2 B3 B4 37.32(11)
B7 C2 B3 B4 -66.36(15)
B8 C2 B3 B4 -102.87(12)
B6 C2 B3 B4 4.44(15)
C1 C2 B3 B8 140.18(12)
B7 C2 B3 B8 36.51(12)
B6 C2 B3 B8 107.31(13)
C1' C1 B3 C2 -105.53(14)
B5 C1 B3 C2 98.61(13)
B4 C1 B3 C2 136.42(12)
B6 C1 B3 C2 31.24(11)
C1' C1 B3 B9 157.43(12)
C2 C1 B3 B9 -97.04(13)
B5 C1 B3 B9 1.57(16)
B4 C1 B3 B9 39.37(12)
B6 C1 B3 B9 -65.80(15)
C1' C1 B3 B4 118.05(14)
C2 C1 B3 B4 -136.42(12)
B5 C1 B3 B4 -37.81(12)
B6 C1 B3 B4 -105.18(13)
C1' C1 B3 B8 -140.04(12)
C2 C1 B3 B8 -34.50(11)
B5 C1 B3 B8 64.11(15)
B4 C1 B3 B8 101.91(13)
B6 C1 B3 B8 -3.26(16)
C1' C1 B4 B3 -102.75(16)
C2 C1 B4 B3 38.79(11)
B5 C1 B4 B3 140.65(12)
B6 C1 B4 B3 103.29(13)
C1' C1 B4 B9 -142.03(14)
C2 C1 B4 B9 -0.50(16)
B5 C1 B4 B9 101.37(13)
B6 C1 B4 B9 64.01(15)
B3 C1 B4 B9 -39.28(12)
C1' C1 B4 B10 155.11(14)
C2 C1 B4 B10 -63.35(14)
B5 C1 B4 B10 38.51(12)
B6 C1 B4 B10 1.16(16)
B3 C1 B4 B10 -102.14(13)
C1' C1 B4 B5 116.60(16)
C2 C1 B4 B5 -101.86(12)
B6 C1 B4 B5 -37.36(12)
B3 C1 B4 B5 -140.65(12)
C2 B3 B4 C1 -36.99(10)
B9 B3 B4 C1 -135.34(13)
B8 B3 B4 C1 -97.83(13)
C2 B3 B4 B9 98.35(12)
C1 B3 B4 B9 135.34(13)
B8 B3 B4 B9 37.51(12)
C2 B3 B4 B10 60.55(14)
C1 B3 B4 B10 97.54(13)
B9 B3 B4 B10 -37.80(12)
B8 B3 B4 B10 -0.29(16)
C2 B3 B4 B5 -2.42(14)
C1 B3 B4 B5 34.58(11)
B9 B3 B4 B5 -100.76(13)
B8 B3 B4 B5 -63.25(15)
C1' C1 B5 B6 103.58(16)
C2 C1 B5 B6 -39.33(11)
B4 C1 B5 B6 -140.66(12)
B3 C1 B5 B6 -103.51(13)
C1' C1 B5 B10 -154.50(13)
C2 C1 B5 B10 62.59(15)
B4 C1 B5 B10 -38.74(12)
B6 C1 B5 B10 101.93(13)
B3 C1 B5 B10 -1.58(16)
C1' C1 B5 B11 142.56(14)
C2 C1 B5 B11 -0.35(16)
B4 C1 B5 B11 -101.68(13)
B6 C1 B5 B11 38.98(12)
B3 C1 B5 B11 -64.53(16)
C1' C1 B5 B4 -115.76(16)
C2 C1 B5 B4 101.33(12)
B6 C1 B5 B4 140.66(12)
B3 C1 B5 B4 37.16(12)
B3 B4 B5 C1 -35.30(11)
B9 B4 B5 C1 -98.52(13)
B10 B4 B5 C1 -135.82(13)
C1 B4 B5 B6 35.19(11)
B3 B4 B5 B6 -0.12(15)
B9 B4 B5 B6 -63.33(15)
B10 B4 B5 B6 -100.63(13)
C1 B4 B5 B10 135.82(13)
B3 B4 B5 B10 100.51(13)
B9 B4 B5 B10 37.30(12)
C1 B4 B5 B11 98.20(13)
B3 B4 B5 B11 62.90(15)
B9 B4 B5 B11 -0.32(16)
B10 B4 B5 B11 -37.62(12)
B7 C2 B6 C1 140.26(12)
B8 C2 B6 C1 104.00(14)
B3 C2 B6 C1 33.03(11)
C1 C2 B6 B11 -100.12(13)
B7 C2 B6 B11 40.14(12)
B8 C2 B6 B11 3.88(16)
B3 C2 B6 B11 -67.08(15)
C1 C2 B6 B5 -37.54(11)
B7 C2 B6 B5 102.72(12)
B8 C2 B6 B5 66.46(15)
B3 C2 B6 B5 -4.51(16)
C1 C2 B6 B7 -140.26(12)
B8 C2 B6 B7 -36.26(12)
B3 C2 B6 B7 -107.22(14)
C1' C1 B6 C2 105.35(14)
B5 C1 B6 C2 -136.08(12)
B4 C1 B6 C2 -98.20(13)
B3 C1 B6 C2 -31.11(11)
C1' C1 B6 B11 -157.92(13)
C2 C1 B6 B11 96.73(13)
B5 C1 B6 B11 -39.35(11)
B4 C1 B6 B11 -1.47(16)
B3 C1 B6 B11 65.61(15)
C1' C1 B6 B5 -118.57(14)
C2 C1 B6 B5 136.08(12)
B4 C1 B6 B5 37.88(12)
B3 C1 B6 B5 104.96(13)
C1' C1 B6 B7 139.73(13)
C2 C1 B6 B7 34.38(11)
B5 C1 B6 B7 -101.70(13)
B4 C1 B6 B7 -63.82(15)
B3 C1 B6 B7 3.26(16)
C1 B5 B6 C2 37.29(10)
B10 B5 B6 C2 -60.69(14)
B11 B5 B6 C2 -98.22(13)
B4 B5 B6 C2 2.59(15)
B10 B5 B6 C1 -97.97(13)
B11 B5 B6 C1 -135.51(13)
B4 B5 B6 C1 -34.70(11)
C1 B5 B6 B11 135.51(13)
B10 B5 B6 B11 37.53(12)
B4 B5 B6 B11 100.81(13)
C1 B5 B6 B7 97.91(13)
B10 B5 B6 B7 -0.06(16)
B11 B5 B6 B7 -37.60(12)
B4 B5 B6 B7 63.22(15)
C1 C2 B7 B11 -2.53(16)
B8 C2 B7 B11 103.12(13)
B3 C2 B7 B11 66.71(16)
B6 C2 B7 B11 -40.30(12)
C1 C2 B7 B12 -65.41(15)
B8 C2 B7 B12 40.24(11)
B3 C2 B7 B12 3.83(17)
B6 C2 B7 B12 -103.19(13)
C1 C2 B7 B6 37.78(12)
B8 C2 B7 B6 143.43(12)
B3 C2 B7 B6 107.02(14)
C1 C2 B7 B8 -105.65(13)
B3 C2 B7 B8 -36.41(12)
B6 C2 B7 B8 -143.43(12)
C1 B6 B7 C2 -34.27(11)
B11 B6 B7 C2 -133.57(13)
B5 B6 B7 C2 -95.62(13)
C2 B6 B7 B11 133.57(13)
C1 B6 B7 B11 99.29(13)
B5 B6 B7 B11 37.95(12)
C2 B6 B7 B12 95.77(13)
C1 B6 B7 B12 61.50(14)
B11 B6 B7 B12 -37.79(12)
B5 B6 B7 B12 0.15(16)
C2 B6 B7 B8 32.34(11)
C1 B6 B7 B8 -1.93(16)
B11 B6 B7 B8 -101.22(14)
B5 B6 B7 B8 -63.28(15)
C1 C2 B8 B9 2.13(16)
B7 C2 B8 B9 -102.85(13)
B3 C2 B8 B9 40.31(11)
B6 C2 B8 B9 -66.74(15)
C1 C2 B8 B12 64.75(15)
B7 C2 B8 B12 -40.22(12)
B3 C2 B8 B12 102.94(13)
B6 C2 B8 B12 -4.12(17)
C1 C2 B8 B3 -38.18(12)
B7 C2 B8 B3 -143.16(13)
B6 C2 B8 B3 -107.05(14)
C1 C2 B8 B7 104.98(13)
B3 C2 B8 B7 143.16(13)
B6 C2 B8 B7 36.11(12)
C1 B3 B8 C2 34.29(11)
B9 B3 B8 C2 133.41(13)
B4 B3 B8 C2 95.71(13)
C2 B3 B8 B9 -133.41(13)
C1 B3 B8 B9 -99.12(13)
B4 B3 B8 B9 -37.70(12)
C2 B3 B8 B12 -95.67(13)
C1 B3 B8 B12 -61.38(15)
B9 B3 B8 B12 37.74(12)
B4 B3 B8 B12 0.04(16)
C2 B3 B8 B7 -32.38(11)
C1 B3 B8 B7 1.91(16)
B9 B3 B8 B7 101.04(14)
B4 B3 B8 B7 63.34(15)
B11 B7 B8 C2 -95.95(13)
B12 B7 B8 C2 -133.58(13)
B6 B7 B8 C2 -32.53(11)
C2 B7 B8 B9 95.68(13)
B11 B7 B8 B9 -0.27(16)
B12 B7 B8 B9 -37.90(12)
B6 B7 B8 B9 63.15(15)
C2 B7 B8 B12 133.58(13)
B11 B7 B8 B12 37.64(11)
B6 B7 B8 B12 101.05(14)
C2 B7 B8 B3 32.53(11)
B11 B7 B8 B3 -63.42(15)
B12 B7 B8 B3 -101.05(13)
B6 B7 B8 B3 0.00(16)
C2 B3 B9 B8 39.59(11)
C1 B3 B9 B8 99.58(13)
B4 B3 B9 B8 138.06(13)
C2 B3 B9 B4 -98.47(13)
C1 B3 B9 B4 -38.48(11)
B8 B3 B9 B4 -138.06(13)
C2 B3 B9 B10 -60.87(15)
C1 B3 B9 B10 -0.88(16)
B4 B3 B9 B10 37.60(12)
B8 B3 B9 B10 -100.46(14)
C2 B3 B9 B12 2.23(15)
C1 B3 B9 B12 62.23(15)
B4 B3 B9 B12 100.71(14)
B8 B3 B9 B12 -37.36(12)
C2 B8 B9 B3 -39.75(11)
B12 B8 B9 B3 -138.09(13)
B7 B8 B9 B3 -100.48(13)
C2 B8 B9 B4 -2.33(16)
B12 B8 B9 B4 -100.66(14)
B3 B8 B9 B4 37.43(12)
B7 B8 B9 B4 -63.06(15)
C2 B8 B9 B10 60.94(14)
B12 B8 B9 B10 -37.39(12)
B3 B8 B9 B10 100.70(13)
B7 B8 B9 B10 0.21(16)
C2 B8 B9 B12 98.33(12)
B3 B8 B9 B12 138.09(13)
B7 B8 B9 B12 37.60(11)
C1 B4 B9 B3 39.43(12)
B10 B4 B9 B3 137.78(13)
B5 B4 B9 B3 100.76(13)
C1 B4 B9 B8 1.78(16)
B3 B4 B9 B8 -37.64(12)
B10 B4 B9 B8 100.13(14)
B5 B4 B9 B8 63.12(16)
C1 B4 B9 B10 -98.35(13)
B3 B4 B9 B10 -137.78(13)
B5 B4 B9 B10 -37.01(12)
C1 B4 B9 B12 -61.39(15)
B3 B4 B9 B12 -100.81(13)
B10 B4 B9 B12 36.97(12)
B5 B4 B9 B12 -0.05(16)
C1 B5 B10 B12 -62.77(15)
B6 B5 B10 B12 -0.05(17)
B11 B5 B10 B12 37.16(12)
B4 B5 B10 B12 -100.92(14)
C1 B5 B10 B4 38.16(12)
B6 B5 B10 B4 100.87(13)
B11 B5 B10 B4 138.09(13)
C1 B5 B10 B11 -99.93(13)
B6 B5 B10 B11 -37.22(12)
B4 B5 B10 B11 -138.09(13)
C1 B5 B10 B9 0.95(16)
B6 B5 B10 B9 63.67(16)
B11 B5 B10 B9 100.89(14)
B4 B5 B10 B9 -37.20(12)
C1 B4 B10 B5 -37.92(11)
B3 B4 B10 B5 -100.82(13)
B9 B4 B10 B5 -138.41(13)
C1 B4 B10 B12 63.31(15)
B3 B4 B10 B12 0.42(17)
B9 B4 B10 B12 -37.17(12)
B5 B4 B10 B12 101.23(14)
C1 B4 B10 B11 -0.37(16)
B3 B4 B10 B11 -63.27(15)
B9 B4 B10 B11 -100.86(14)
B5 B4 B10 B11 37.55(12)
C1 B4 B10 B9 100.49(13)
B3 B4 B10 B9 37.59(12)
B5 B4 B10 B9 138.41(13)
B3 B9 B10 B5 -0.04(17)
B8 B9 B10 B5 -63.63(15)
B4 B9 B10 B5 37.52(12)
B12 B9 B10 B5 -101.01(14)
B3 B9 B10 B12 100.98(13)
B8 B9 B10 B12 37.39(12)
B4 B9 B10 B12 138.53(13)
B3 B9 B10 B4 -37.56(12)
B8 B9 B10 B4 -101.15(13)
B12 B9 B10 B4 -138.53(13)
B3 B9 B10 B11 63.52(15)
B8 B9 B10 B11 -0.08(16)
B4 B9 B10 B11 101.07(13)
B12 B9 B10 B11 -37.46(11)
C2 B7 B11 B6 39.86(11)
B12 B7 B11 B6 138.19(13)
B8 B7 B11 B6 100.94(13)
C2 B7 B11 B5 2.18(16)
B12 B7 B11 B5 100.52(14)
B6 B7 B11 B5 -37.67(12)
B8 B7 B11 B5 63.26(15)
C2 B7 B11 B12 -98.33(13)
B6 B7 B11 B12 -138.19(13)
B8 B7 B11 B12 -37.25(11)
C2 B7 B11 B10 -60.86(14)
B12 B7 B11 B10 37.47(11)
B6 B7 B11 B10 -100.72(13)
B8 B7 B11 B10 0.22(15)
C2 B6 B11 B7 -39.35(11)
C1 B6 B11 B7 -99.44(13)
B5 B6 B11 B7 -137.80(13)
C2 B6 B11 B5 98.45(13)
C1 B6 B11 B5 38.36(11)
B7 B6 B11 B5 137.80(13)
C2 B6 B11 B12 -1.93(16)
C1 B6 B11 B12 -62.01(15)
B5 B6 B11 B12 -100.38(14)
B7 B6 B11 B12 37.42(12)
C2 B6 B11 B10 61.24(15)
C1 B6 B11 B10 1.15(16)
B5 B6 B11 B10 -37.21(12)
B7 B6 B11 B10 100.59(13)
C1 B5 B11 B7 -1.17(16)
B6 B5 B11 B7 37.93(12)
B10 B5 B11 B7 -100.20(14)
B4 B5 B11 B7 -62.78(16)
C1 B5 B11 B6 -39.09(11)
B10 B5 B11 B6 -138.13(13)
B4 B5 B11 B6 -100.70(13)
C1 B5 B11 B12 62.16(15)
B6 B5 B11 B12 101.26(13)
B10 B5 B11 B12 -36.87(12)
B4 B5 B11 B12 0.56(16)
C1 B5 B11 B10 99.03(13)
B6 B5 B11 B10 138.13(13)
B4 B5 B11 B10 37.43(12)
B5 B10 B11 B7 101.05(12)
B12 B10 B11 B7 -37.55(11)
B4 B10 B11 B7 63.27(15)
B9 B10 B11 B7 -0.09(15)
B5 B10 B11 B6 37.29(12)
B12 B10 B11 B6 -101.31(13)
B4 B10 B11 B6 -0.50(16)
B9 B10 B11 B6 -63.85(15)
B12 B10 B11 B5 -138.60(13)
B4 B10 B11 B5 -37.79(12)
B9 B10 B11 B5 -101.14(13)
B5 B10 B11 B12 138.60(13)
B4 B10 B11 B12 100.81(13)
B9 B10 B11 B12 37.46(11)
C2 B7 B12 B8 -39.53(11)
B11 B7 B12 B8 -138.42(12)
B6 B7 B12 B8 -101.02(13)
C2 B7 B12 B10 61.31(15)
B11 B7 B12 B10 -37.58(12)
B6 B7 B12 B10 -0.18(16)
B8 B7 B12 B10 100.84(13)
C2 B7 B12 B11 98.88(12)
B6 B7 B12 B11 37.39(12)
B8 B7 B12 B11 138.42(12)
C2 B7 B12 B9 -2.08(16)
B11 B7 B12 B9 -100.97(13)
B6 B7 B12 B9 -63.57(15)
B8 B7 B12 B9 37.45(11)
C2 B8 B12 B7 39.40(11)
B9 B8 B12 B7 137.91(13)
B3 B8 B12 B7 100.52(13)
C2 B8 B12 B10 -60.91(15)
B9 B8 B12 B10 37.60(12)
B3 B8 B12 B10 0.21(17)
B7 B8 B12 B10 -100.31(13)
C2 B8 B12 B11 2.54(16)
B9 B8 B12 B11 101.05(14)
B3 B8 B12 B11 63.66(16)
B7 B8 B12 B11 -36.86(11)
C2 B8 B12 B9 -98.51(12)
B3 B8 B12 B9 -37.38(11)
B7 B8 B12 B9 -137.91(13)
B5 B10 B12 B7 0.14(17)
B4 B10 B12 B7 -63.95(16)
B11 B10 B12 B7 37.24(12)
B9 B10 B12 B7 -100.99(13)
B5 B10 B12 B8 63.71(16)
B4 B10 B12 B8 -0.39(17)
B11 B10 B12 B8 100.81(13)
B9 B10 B12 B8 -37.42(12)
B5 B10 B12 B11 -37.10(12)
B4 B10 B12 B11 -101.20(13)
B9 B10 B12 B11 -138.23(12)
B5 B10 B12 B9 101.13(13)
B4 B10 B12 B9 37.03(12)
B11 B10 B12 B9 138.23(12)
B6 B11 B12 B7 -37.65(12)
B5 B11 B12 B7 -100.98(13)
B10 B11 B12 B7 -137.83(13)
B7 B11 B12 B8 37.27(11)
B6 B11 B12 B8 -0.38(17)
B5 B11 B12 B8 -63.71(16)
B10 B11 B12 B8 -100.56(14)
B7 B11 B12 B10 137.83(13)
B6 B11 B12 B10 100.18(13)
B5 B11 B12 B10 36.85(12)
B7 B11 B12 B9 100.40(13)
B6 B11 B12 B9 62.74(16)
B5 B11 B12 B9 -0.59(16)
B10 B11 B12 B9 -37.43(11)
B3 B9 B12 B7 -0.10(16)
B8 B9 B12 B7 -37.71(12)
B4 B9 B12 B7 63.14(15)
B10 B9 B12 B7 100.18(13)
B3 B9 B12 B8 37.61(12)
B4 B9 B12 B8 100.85(13)
B10 B9 B12 B8 137.90(13)
B3 B9 B12 B10 -100.29(13)
B8 B9 B12 B10 -137.90(13)
B4 B9 B12 B10 -37.04(12)
B3 B9 B12 B11 -62.86(15)
B8 B9 B12 B11 -100.46(13)
B4 B9 B12 B11 0.39(16)
B10 B9 B12 B11 37.43(12)
C2 C1 C1' C9' 178.26(14)
B5 C1 C1' C9' 37.6(2)
B4 C1 C1' C9' -42.6(2)
B6 C1 C1' C9' 110.57(17)
B3 C1 C1' C9' -114.66(17)
C2 C1 C1' C2' -2.43(18)
B5 C1 C1' C2' -143.14(15)
B4 C1 C1' C2' 136.69(15)
B6 C1 C1' C2' -70.13(17)
B3 C1 C1' C2' 64.64(17)
C9' C1' C2' C3' -93.74(19)
C1 C1' C2' C3' 86.93(17)
C9' C1' C2' C7' 90.47(19)
C1 C1' C2' C7' -88.86(17)
C7' C2' C3' C4' 1.5(2)
C1' C2' C3' C4' -174.40(14)
C2' C3' C4' C5' 0.6(2)
C8' O1' C5' C4' -0.1(2)
C8' O1' C5' C6' 179.51(14)
C3' C4' C5' O1' 177.31(14)
C3' C4' C5' C6' -2.2(2)
O1' C5' C6' C7' -177.87(14)
C4' C5' C6' C7' 1.7(2)
C5' C6' C7' C2' 0.4(2)
C3' C2' C7' C6' -2.0(2)
C1' C2' C7' C6' 173.88(14)
C2' C1' C9' C10' -1.3(2)
C1 C1' C9' C10' 177.94(14)
C2' C1' C9' C16' -179.95(17)
C1 C1' C9' C16' -0.7(3)
C1' C9' C10' C11' -106.34(19)
C16' C9' C10' C11' 72.5(2)
C1' C9' C10' C15' 78.6(2)
C16' C9' C10' C15' -102.57(19)
C15' C10' C11' C12' -1.1(3)
C9' C10' C11' C12' -176.34(17)
C10' C11' C12' C13' 1.0(3)
C11' C12' C13' C14' -0.3(3)
C12' C13' C14' C15' -0.3(3)
C11' C10' C15' C14' 0.5(3)
C9' C10' C15' C14' 175.62(16)
C13' C14' C15' C10' 0.2(3)
C1' C9' C16' C17' -115.5(2)
C10' C9' C16' C17' 65.83(19)
